data_2106272
loop_
_publ_author_name
'Caranoni, C.'
'Capella, L.'
'Pepe, G.'

_publ_section_title
;
 Structure cristalline du gallate de lithium hexahydrate, Li Ga O2 (H2 O)6
;
_journal_name_full 'Acta Crystallographica B (24,1968-38,1982)'
_journal_page_first 741
_journal_page_last 745
_journal_volume 34
_journal_year 1978
_chemical_formula_sum 'Ga H12 Li O8'
_chemical_name_systematic 'Li Ga O2 (H2 O)6'
_space_group_IT_number 5
_symmetry_space_group_name_Hall 'C 2y'
_symmetry_space_group_name_H-M 'C 1 2 1'
_cell_angle_alpha 90
_cell_angle_beta 92.8
_cell_angle_gamma 90
_cell_formula_units_Z 4
_cell_length_a 17.38
_cell_length_b 6.394
_cell_length_c 7.534
_cell_volume 836.237
_citation_journal_id_ASTM ACBCAR
_cod_data_source_file Caranoni_ACBCAR_1978_1304.cif
_cod_data_source_block H12Ga1Li1O8
_cod_original_cell_volume 836.2366
_cod_original_formula_sum 'H12 Ga1 Li1 O8'
_cod_database_code 2106272

loop_
_symmetry_equiv_pos_as_xyz
x,y,z
-x,y,-z
x+1/2,y+1/2,z
-x+1/2,y+1/2,-z

loop_
_atom_site_label
_atom_site_type_symbol
_atom_site_fract_x
_atom_site_fract_y
_atom_site_fract_z
_atom_site_occupancy
_atom_site_U_iso_or_equiv
O4 O-2 0.48598 -0.0132 0.31716 1 0.0
O6 O-2 0.16505 -0.08825 0.42913 1 0.0
Li1 Li+1 0.38142 0.1009 0.2771 1 0.0
O8 O-2 0.11402 -0.28103 0.2291 1 0.0
Ga1 Ga+3 0.11858 0 0.21901 1 0.0
O5 O-2 0.17547 0.0848 0.0338 1 0.0
O7 O-2 0.02093 0.1091 0.18198 1 0.0
O3 O-2 0.38983 0.4024 0.2749 1 0.0
O2 O-2 0.32094 -0.0046 0.47767 1 0.0
O1 O-2 0.33129 -0.01 0.05678 1 0.0
